data_2201438
loop_
_publ_author_name
'Liu, Hui-min'
'Zhuang, Jun-Peng'
'Zhang, Wei'
'Zhang, Wen-Qin'

_publ_section_title
;
 Dichlorobis(<i>trans</i>-2-styrylbenzoxazole-\k^2^<i>N,N</i>')cobalt(II)
;
_journal_issue 8
_journal_name_full 'Acta Crystallographica Section E'
_journal_page_first m426
_journal_page_last m428
_journal_paper_doi 10.1107/S1600536802012059
_journal_volume 58
_journal_year 2002
_chemical_formula_iupac '[Co Cl2 (C15 H11N O)2]'
_chemical_formula_moiety 'C30 H22 Cl2 Co N2 O2'
_chemical_formula_sum 'C30 H22 Cl2 Co N2 O2'
_chemical_formula_weight 572.33
_chemical_name_systematic
;
Dichlorobis(trans-2-styrylbenzoxazole-N,N')cobalt(II)
;
_space_group_IT_number 14
_symmetry_cell_setting monoclinic
_symmetry_space_group_name_Hall '-P 2ybc'
_symmetry_space_group_name_H-M 'P 1 21/c 1'
_cell_angle_alpha 90.00
_cell_angle_beta 107.57(2)
_cell_angle_gamma 90.00
_cell_formula_units_Z 4
_cell_length_a 14.607(18)
_cell_length_b 11.679(15)
_cell_length_c 16.20(2)
_cell_measurement_reflns_used 2651
_cell_measurement_temperature 293(2)
_cell_measurement_theta_max 24.50
_cell_measurement_theta_min 2.30
_cell_volume 2635(6)
_computing_cell_refinement 'SMART (Bruker, 1997)'
_computing_data_collection 'SMART (Bruker, 1997)'
_computing_data_reduction 'SAINT (Bruker, 1997) and SHELXTL (Bruker, 1997)'
_computing_molecular_graphics SHELXTL
_computing_publication_material SHELXTL
_computing_structure_refinement 'SHELXL-97 (Sheldrick, 1997)'
_computing_structure_solution 'SHELXS-97 (Sheldrick, 1997)'
_diffrn_ambient_temperature 293(2)
_diffrn_measured_fraction_theta_full 0.985
_diffrn_measured_fraction_theta_max 0.985
_diffrn_measurement_device_type 'Bruker CCD area-detector'
_diffrn_measurement_method '\f and \w'
_diffrn_radiation_monochromator graphite
_diffrn_radiation_source 'fine-focus sealed tube'
_diffrn_radiation_type MoK\a
_diffrn_radiation_wavelength 0.71073
_diffrn_reflns_av_R_equivalents 0.0706
_diffrn_reflns_av_sigmaI/netI 0.0959
_diffrn_reflns_limit_h_max 17
_diffrn_reflns_limit_h_min -14
_diffrn_reflns_limit_k_max 13
_diffrn_reflns_limit_k_min -13
_diffrn_reflns_limit_l_max 8
_diffrn_reflns_limit_l_min -19
_diffrn_reflns_number 9394
_diffrn_reflns_theta_full 25.03
_diffrn_reflns_theta_max 25.03
_diffrn_reflns_theta_min 1.46
_exptl_absorpt_coefficient_mu 0.885
_exptl_absorpt_correction_T_max 0.8428
_exptl_absorpt_correction_T_min 0.7771
_exptl_absorpt_correction_type multi-scan
_exptl_absorpt_process_details '(SADABS; Bruker, 1997)'
_exptl_crystal_colour blue
_exptl_crystal_density_diffrn 1.443
_exptl_crystal_density_method 'not measured'
_exptl_crystal_description prism
_exptl_crystal_F_000 1172
_exptl_crystal_size_max 0.30
_exptl_crystal_size_mid 0.25
_exptl_crystal_size_min 0.20
_refine_diff_density_max 0.595
_refine_diff_density_min -0.821
_refine_ls_extinction_method none
_refine_ls_goodness_of_fit_ref 0.964
_refine_ls_hydrogen_treatment constr
_refine_ls_matrix_type full
_refine_ls_number_parameters 334
_refine_ls_number_reflns 4581
_refine_ls_number_restraints 0
_refine_ls_restrained_S_all 0.964
_refine_ls_R_factor_all 0.1195
_refine_ls_R_factor_gt 0.0515
_refine_ls_shift/su_max <0.001
_refine_ls_shift/su_mean 0.000
_refine_ls_structure_factor_coef Fsqd
_refine_ls_weighting_details 'calc w = 1/[\s^2^(Fo^2^)+(0.1325P)^2^] where P = (Fo^2^+2Fc^2^)/3'
_refine_ls_weighting_scheme calc
_refine_ls_wR_factor_ref 0.2162
_reflns_number_gt 2522
_reflns_number_total 4581
_reflns_threshold_expression I>2\s(I)
_cod_data_source_file cv6125.cif
_cod_data_source_block I
_cod_original_sg_symbol_H-M 'P 21/c'
_cod_database_code 2201438

loop_
_symmetry_equiv_pos_as_xyz
'x, y, z'
'-x, y+1/2, -z+1/2'
'-x, -y, -z'
'x, -y-1/2, z-1/2'

loop_
_atom_site_label
_atom_site_fract_x
_atom_site_fract_y
_atom_site_fract_z
_atom_site_U_iso_or_equiv
_atom_site_adp_type
_atom_site_calc_flag
_atom_site_refinement_flags
_atom_site_occupancy
_atom_site_disorder_assembly
_atom_site_disorder_group
_atom_site_type_symbol
Co1 0.29544(6) 0.87404(7) 0.05471(5) 0.0389(3) Uani d . 1 . . Co
Cl1 0.36994(13) 1.00308(14) -0.00113(11) 0.0535(5) Uani d . 1 . . Cl
Cl2 0.17146(13) 0.94681(14) 0.08891(11) 0.0586(5) Uani d . 1 . . Cl
N1 0.2603(4) 0.7416(4) -0.0300(3) 0.0442(13) Uani d . 1 . . N
N2 0.3861(4) 0.7933(4) 0.1603(3) 0.0447(13) Uani d . 1 . . N
O1 0.1836(4) 0.6028(4) -0.1199(3) 0.0559(12) Uani d . 1 . . O
O2 0.4319(3) 0.6686(3) 0.2701(3) 0.0506(11) Uani d . 1 . . O
C1 0.2798(5) 0.5985(6) -0.1153(4) 0.0517(17) Uani d . 1 . . C
C2 0.3232(6) 0.5240(6) -0.1571(5) 0.067(2) Uani d . 1 . . C
H2A 0.2892 0.4679 -0.1948 0.080 Uiso calc R 1 . . H
C3 0.4212(6) 0.5385(7) -0.1393(5) 0.072(2) Uani d . 1 . . C
H3A 0.4547 0.4892 -0.1649 0.087 Uiso calc R 1 . . H
C4 0.4710(6) 0.6236(6) -0.0847(5) 0.066(2) Uani d . 1 . . C
H4A 0.5368 0.6302 -0.0748 0.080 Uiso calc R 1 . . H
C5 0.4257(6) 0.6988(6) -0.0447(5) 0.061(2) Uani d . 1 . . C
H5A 0.4590 0.7574 -0.0092 0.073 Uiso calc R 1 . . H
C6 0.3289(5) 0.6833(5) -0.0596(4) 0.0446(16) Uani d . 1 . . C
C7 0.1787(5) 0.6891(5) -0.0659(4) 0.0475(17) Uani d . 1 . . C
C8 0.0885(5) 0.7117(5) -0.0521(4) 0.0462(16) Uani d . 1 . . C
H8A 0.0822 0.7790 -0.0235 0.055 Uiso calc R 1 . . H
C9 0.0131(6) 0.6429(5) -0.0775(4) 0.0543(18) Uani d . 1 . . C
H9A 0.0176 0.5798 -0.1111 0.065 Uiso calc R 1 . . H
C10 -0.0766(5) 0.6588(5) -0.0565(4) 0.0461(16) Uani d . 1 . . C
C11 -0.1415(6) 0.5685(6) -0.0703(5) 0.0606(19) Uani d . 1 . . C
H11A -0.1296 0.5018 -0.0967 0.073 Uiso calc R 1 . . H
C12 -0.2236(6) 0.5771(7) -0.0451(5) 0.068(2) Uani d . 1 . . C
H12A -0.2657 0.5155 -0.0531 0.082 Uiso calc R 1 . . H
C13 -0.2428(6) 0.6755(7) -0.0086(5) 0.069(2) Uani d . 1 . . C
H13A -0.2978 0.6809 0.0087 0.082 Uiso calc R 1 . . H
C14 -0.1805(5) 0.7676(7) 0.0028(4) 0.0608(19) Uani d . 1 . . C
H14A -0.1939 0.8353 0.0271 0.073 Uiso calc R 1 . . H
C15 -0.1002(5) 0.7583(6) -0.0217(4) 0.0563(18) Uani d . 1 . . C
H15A -0.0594 0.8211 -0.0148 0.068 Uiso calc R 1 . . H
C16 0.5136(5) 0.7120(5) 0.2565(4) 0.0415(15) Uani d . 1 . . C
C17 0.6083(5) 0.6860(6) 0.3012(4) 0.0529(17) Uani d . 1 . . C
H17A 0.6250 0.6342 0.3470 0.063 Uiso calc R 1 . . H
C18 0.6751(5) 0.7426(6) 0.2727(4) 0.0571(18) Uani d . 1 . . C
H18A 0.7399 0.7279 0.2995 0.069 Uiso calc R 1 . . H
C19 0.6498(5) 0.8201(6) 0.2060(4) 0.0564(18) Uani d . 1 . . C
H19A 0.6980 0.8568 0.1896 0.068 Uiso calc R 1 . . H
C20 0.5546(5) 0.8458(6) 0.1621(4) 0.0479(16) Uani d . 1 . . C
H20A 0.5376 0.8984 0.1170 0.058 Uiso calc R 1 . . H
C21 0.4878(5) 0.7887(5) 0.1897(4) 0.0393(14) Uani d . 1 . . C
C22 0.3584(5) 0.7222(5) 0.2112(4) 0.0434(15) Uani d . 1 . . C
C23 0.2615(5) 0.6989(5) 0.2085(4) 0.0478(16) Uani d . 1 . . C
H23A 0.2128 0.7329 0.1645 0.057 Uiso calc R 1 . . H
C24 0.2361(5) 0.6324(5) 0.2639(4) 0.0467(16) Uani d . 1 . . C
H24A 0.2851 0.5945 0.3051 0.056 Uiso calc R 1 . . H
C25 0.1393(5) 0.6129(5) 0.2668(4) 0.0460(16) Uani d . 1 . . C
C26 0.1223(5) 0.5360(6) 0.3247(4) 0.0557(18) Uani d . 1 . . C
H26A 0.1736 0.4963 0.3618 0.067 Uiso calc R 1 . . H
C27 0.0309(7) 0.5164(7) 0.3289(5) 0.071(2) Uani d . 1 . . C
H27A 0.0206 0.4626 0.3675 0.086 Uiso calc R 1 . . H
C28 -0.0435(6) 0.5754(7) 0.2770(5) 0.073(2) Uani d . 1 . . C
H28A -0.1050 0.5638 0.2808 0.087 Uiso calc R 1 . . H
C29 -0.0289(6) 0.6517(8) 0.2190(5) 0.082(3) Uani d . 1 . . C
H29A -0.0810 0.6906 0.1823 0.098 Uiso calc R 1 . . H
C30 0.0618(6) 0.6721(7) 0.2138(5) 0.070(2) Uani d . 1 . . C
H30A 0.0710 0.7257 0.1746 0.084 Uiso calc R 1 . . H

loop_
_atom_site_aniso_label
_atom_site_aniso_U_11
_atom_site_aniso_U_22
_atom_site_aniso_U_33
_atom_site_aniso_U_12
_atom_site_aniso_U_13
_atom_site_aniso_U_23
Co1 0.0385(6) 0.0420(5) 0.0392(5) -0.0009(4) 0.0165(4) 0.0013(4)
Cl1 0.0526(12) 0.0549(9) 0.0591(10) -0.0039(8) 0.0261(8) 0.0109(8)
Cl2 0.0560(13) 0.0591(10) 0.0726(11) 0.0065(9) 0.0371(10) -0.0026(9)
N1 0.048(4) 0.040(3) 0.051(3) -0.001(3) 0.024(3) -0.001(2)
N2 0.056(4) 0.041(3) 0.039(3) -0.008(3) 0.018(3) 0.003(2)
O1 0.053(4) 0.052(3) 0.061(3) -0.004(2) 0.016(2) -0.018(2)
O2 0.051(3) 0.052(3) 0.045(2) -0.005(2) 0.011(2) 0.011(2)
C1 0.048(5) 0.058(4) 0.046(4) 0.003(4) 0.009(3) 0.000(3)
C2 0.069(6) 0.061(5) 0.072(5) 0.000(4) 0.024(4) -0.026(4)
C3 0.066(7) 0.075(5) 0.079(5) 0.016(5) 0.027(5) -0.015(4)
C4 0.054(5) 0.077(5) 0.075(5) 0.004(4) 0.031(4) -0.007(4)
C5 0.064(6) 0.059(4) 0.066(5) -0.001(4) 0.031(4) -0.005(4)
C6 0.054(5) 0.043(3) 0.037(3) 0.004(3) 0.014(3) 0.002(3)
C7 0.056(5) 0.039(3) 0.049(4) -0.004(3) 0.020(3) 0.002(3)
C8 0.041(5) 0.046(4) 0.048(4) 0.001(3) 0.008(3) -0.005(3)
C9 0.058(5) 0.047(4) 0.058(4) 0.000(4) 0.016(4) -0.003(3)
C10 0.039(4) 0.048(4) 0.040(3) 0.004(3) -0.005(3) 0.003(3)
C11 0.064(6) 0.046(4) 0.068(4) -0.004(4) 0.014(4) 0.000(3)
C12 0.057(6) 0.075(5) 0.068(5) -0.011(4) 0.012(4) 0.019(4)
C13 0.051(6) 0.093(6) 0.060(5) 0.006(5) 0.013(4) 0.009(4)
C14 0.044(5) 0.077(5) 0.055(4) 0.012(4) 0.005(4) -0.005(4)
C15 0.050(5) 0.058(4) 0.055(4) 0.003(4) 0.007(4) 0.001(3)
C16 0.040(4) 0.044(3) 0.041(3) -0.002(3) 0.013(3) -0.004(3)
C17 0.050(5) 0.056(4) 0.045(4) 0.005(4) 0.002(3) 0.001(3)
C18 0.044(5) 0.063(4) 0.061(4) -0.003(4) 0.009(3) -0.012(4)
C19 0.045(5) 0.064(4) 0.061(4) -0.009(4) 0.017(4) 0.000(4)
C20 0.033(4) 0.062(4) 0.044(3) -0.006(3) 0.004(3) 0.007(3)
C21 0.033(4) 0.045(3) 0.041(3) 0.000(3) 0.012(3) 0.000(3)
C22 0.047(5) 0.046(3) 0.037(3) -0.006(3) 0.011(3) -0.001(3)
C23 0.034(4) 0.062(4) 0.044(3) -0.009(3) 0.008(3) 0.007(3)
C24 0.056(5) 0.043(3) 0.041(3) -0.006(3) 0.013(3) 0.001(3)
C25 0.046(5) 0.051(4) 0.043(3) -0.011(3) 0.016(3) -0.001(3)
C26 0.055(5) 0.059(4) 0.050(4) -0.008(4) 0.013(3) 0.014(3)
C27 0.078(7) 0.079(5) 0.067(5) -0.022(5) 0.036(5) 0.014(4)
C28 0.057(6) 0.102(6) 0.062(5) -0.020(5) 0.022(4) 0.006(5)
C29 0.038(5) 0.138(8) 0.062(5) -0.006(5) 0.002(4) 0.026(5)
C30 0.058(6) 0.090(6) 0.066(5) 0.002(5) 0.025(4) 0.032(4)

loop_
_atom_type_symbol
_atom_type_description
_atom_type_scat_dispersion_real
_atom_type_scat_dispersion_imag
_atom_type_scat_source
C C 0.0033 0.0016 'International Tables Vol C Tables 4.2.6.8 and 6.1.1.4'
H H 0.0000 0.0000 'International Tables Vol C Tables 4.2.6.8 and 6.1.1.4'
N N 0.0061 0.0033 'International Tables Vol C Tables 4.2.6.8 and 6.1.1.4'
O O 0.0106 0.0060 'International Tables Vol C Tables 4.2.6.8 and 6.1.1.4'
Co Co 0.3494 0.9721 'International Tables Vol C Tables 4.2.6.8 and 6.1.1.4'
Cl Cl 0.1484 0.1585 'International Tables Vol C Tables 4.2.6.8 and 6.1.1.4'

loop_
_geom_angle_atom_site_label_1
_geom_angle_atom_site_label_2
_geom_angle_atom_site_label_3
_geom_angle
_geom_angle_publ_flag
N1 Co1 N2 100.5(2) y
N1 Co1 Cl1 107.38(16) y
N2 Co1 Cl1 112.44(17) y
N1 Co1 Cl2 113.74(17) y
N2 Co1 Cl2 109.81(16) y
Cl1 Co1 Cl2 112.45(10) y
C7 N1 C6 105.6(5) y
C7 N1 Co1 131.8(4) ?
C6 N1 Co1 122.5(4) ?
C22 N2 C21 104.8(5) y
C22 N2 Co1 124.7(5) ?
C21 N2 Co1 130.2(4) ?
C7 O1 C1 104.1(5) ?
C22 O2 C16 105.0(5) ?
C2 C1 C6 123.4(7) ?
C2 C1 O1 127.5(6) ?
C6 C1 O1 109.0(6) ?
C1 C2 C3 115.0(7) ?
C1 C2 H2A 122.5 ?
C3 C2 H2A 122.5 ?
C2 C3 C4 122.2(7) ?
C2 C3 H3A 118.9 ?
C4 C3 H3A 118.9 ?
C5 C4 C3 121.8(8) ?
C5 C4 H4A 119.1 ?
C3 C4 H4A 119.1 ?
C6 C5 C4 116.7(7) ?
C6 C5 H5A 121.6 ?
C4 C5 H5A 121.6 ?
C5 C6 C1 120.8(6) ?
C5 C6 N1 132.6(6) ?
C1 C6 N1 106.6(6) ?
N1 C7 O1 114.6(6) ?
N1 C7 C8 127.1(6) ?
O1 C7 C8 118.2(6) ?
C9 C8 C7 124.0(6) ?
C9 C8 H8A 118.0 ?
C7 C8 H8A 118.0 ?
C8 C9 C10 124.8(6) ?
C8 C9 H9A 117.6 ?
C10 C9 H9A 117.6 ?
C15 C10 C11 117.5(7) ?
C15 C10 C9 123.6(6) ?
C11 C10 C9 118.8(6) ?
C12 C11 C10 120.5(7) ?
C12 C11 H11A 119.7 ?
C10 C11 H11A 119.7 ?
C13 C12 C11 120.1(8) ?
C13 C12 H12A 120.0 ?
C11 C12 H12A 120.0 ?
C12 C13 C14 120.1(8) ?
C12 C13 H13A 120.0 ?
C14 C13 H13A 120.0 ?
C15 C14 C13 119.5(7) ?
C15 C14 H14A 120.2 ?
C13 C14 H14A 120.2 ?
C14 C15 C10 122.2(7) ?
C14 C15 H15A 118.9 ?
C10 C15 H15A 118.9 ?
C21 C16 O2 108.9(6) ?
C21 C16 C17 123.3(6) ?
O2 C16 C17 127.8(6) ?
C18 C17 C16 114.7(6) ?
C18 C17 H17A 122.6 ?
C16 C17 H17A 122.6 ?
C17 C18 C19 122.3(7) ?
C17 C18 H18A 118.9 ?
C19 C18 H18A 118.9 ?
C18 C19 C20 122.4(6) ?
C18 C19 H19A 118.8 ?
C20 C19 H19A 118.8 ?
C21 C20 C19 115.6(6) ?
C21 C20 H20A 122.2 ?
C19 C20 H20A 122.2 ?
C20 C21 C16 121.8(6) ?
C20 C21 N2 130.8(6) ?
C16 C21 N2 107.5(5) ?
N2 C22 O2 113.8(6) ?
N2 C22 C23 126.1(6) ?
O2 C22 C23 120.1(5) ?
C24 C23 C22 124.7(6) ?
C24 C23 H23A 117.6 ?
C22 C23 H23A 117.6 ?
C23 C24 C25 126.3(6) ?
C23 C24 H24A 116.9 ?
C25 C24 H24A 116.9 ?
C26 C25 C30 117.9(6) ?
C26 C25 C24 120.3(6) ?
C30 C25 C24 121.8(6) ?
C25 C26 C27 121.3(7) ?
C25 C26 H26A 119.3 ?
C27 C26 H26A 119.3 ?
C28 C27 C26 119.8(7) ?
C28 C27 H27A 120.1 ?
C26 C27 H27A 120.1 ?
C27 C28 C29 120.2(8) ?
C27 C28 H28A 119.9 ?
C29 C28 H28A 119.9 ?
C28 C29 C30 120.8(8) ?
C28 C29 H29A 119.6 ?
C30 C29 H29A 119.6 ?
C29 C30 C25 120.0(7) ?
C29 C30 H30A 120.0 ?
C25 C30 H30A 120.0 ?

loop_
_geom_bond_atom_site_label_1
_geom_bond_atom_site_label_2
_geom_bond_site_symmetry_2
_geom_bond_distance
_geom_bond_publ_flag
Co1 N1 . 2.028(5) y
Co1 N2 . 2.050(5) y
Co1 Cl1 . 2.206(2) y
Co1 Cl2 . 2.217(3) y
N1 C7 . 1.311(8) y
N1 C6 . 1.410(8) y
N2 C22 . 1.317(7) y
N2 C21 . 1.417(8) y
O1 C7 . 1.351(7) ?
O1 C1 . 1.386(8) ?
O2 C22 . 1.355(7) ?
O2 C16 . 1.373(7) ?
C1 C2 . 1.369(9) ?
C1 C6 . 1.385(9) ?
C2 C3 . 1.382(11) ?
C2 H2A . 0.9300 ?
C3 C4 . 1.382(10) ?
C3 H3A . 0.9300 ?
C4 C5 . 1.374(9) ?
C4 H4A . 0.9300 ?
C5 C6 . 1.372(10) ?
C5 H5A . 0.9300 ?
C7 C8 . 1.426(9) ?
C8 C9 . 1.325(9) ?
C8 H8A . 0.9300 ?
C9 C10 . 1.461(10) ?
C9 H9A . 0.9300 ?
C10 C15 . 1.380(9) ?
C10 C11 . 1.390(9) ?
C11 C12 . 1.381(10) ?
C11 H11A . 0.9300 ?
C12 C13 . 1.360(10) ?
C12 H12A . 0.9300 ?
C13 C14 . 1.384(10) ?
C13 H13A . 0.9300 ?
C14 C15 . 1.352(9) ?
C14 H14A . 0.9300 ?
C15 H15A . 0.9300 ?
C16 C21 . 1.367(8) ?
C16 C17 . 1.388(9) ?
C17 C18 . 1.369(9) ?
C17 H17A . 0.9300 ?
C18 C19 . 1.372(9) ?
C18 H18A . 0.9300 ?
C19 C20 . 1.389(9) ?
C19 H19A . 0.9300 ?
C20 C21 . 1.363(8) ?
C20 H20A . 0.9300 ?
C22 C23 . 1.429(9) ?
C23 C24 . 1.323(8) ?
C23 H23A . 0.9300 ?
C24 C25 . 1.445(9) ?
C24 H24A . 0.9300 ?
C25 C26 . 1.374(8) ?
C25 C30 . 1.383(10) ?
C26 C27 . 1.377(10) ?
C26 H26A . 0.9300 ?
C27 C28 . 1.345(11) ?
C27 H27A . 0.9300 ?
C28 C29 . 1.357(10) ?
C28 H28A . 0.9300 ?
C29 C30 . 1.373(10) ?
C29 H29A . 0.9300 ?
C30 H30A . 0.9300 ?

loop_
_geom_torsion_atom_site_label_1
_geom_torsion_atom_site_label_2
_geom_torsion_atom_site_label_3
_geom_torsion_atom_site_label_4
_geom_torsion
N2 Co1 N1 C7 114.7(5)
Cl1 Co1 N1 C7 -127.7(5)
Cl2 Co1 N1 C7 -2.6(6)
N2 Co1 N1 C6 -62.5(4)
Cl1 Co1 N1 C6 55.2(4)
Cl2 Co1 N1 C6 -179.7(4)
N1 Co1 N2 C22 -74.0(5)
Cl1 Co1 N2 C22 172.2(4)
Cl2 Co1 N2 C22 46.1(5)
N1 Co1 N2 C21 98.2(5)
Cl1 Co1 N2 C21 -15.7(5)
Cl2 Co1 N2 C21 -141.7(4)
C7 O1 C1 C2 178.9(7)
C7 O1 C1 C6 -0.8(6)
C6 C1 C2 C3 0.6(11)
O1 C1 C2 C3 -179.0(6)
C1 C2 C3 C4 -1.4(12)
C2 C3 C4 C5 0.2(12)
C3 C4 C5 C6 1.8(11)
C4 C5 C6 C1 -2.6(10)
C4 C5 C6 N1 179.6(6)
C2 C1 C6 C5 1.4(10)
O1 C1 C6 C5 -178.9(6)
C2 C1 C6 N1 179.7(6)
O1 C1 C6 N1 -0.5(6)
C7 N1 C6 C5 179.7(7)
Co1 N1 C6 C5 -2.5(9)
C7 N1 C6 C1 1.7(6)
Co1 N1 C6 C1 179.4(4)
C6 N1 C7 O1 -2.4(7)
Co1 N1 C7 O1 -179.8(4)
C6 N1 C7 C8 176.0(6)
Co1 N1 C7 C8 -1.5(9)
C1 O1 C7 N1 2.0(7)
C1 O1 C7 C8 -176.5(5)
N1 C7 C8 C9 -167.0(6)
O1 C7 C8 C9 11.2(9)
C7 C8 C9 C10 173.6(6)
C8 C9 C10 C15 12.6(10)
C8 C9 C10 C11 -165.9(6)
C15 C10 C11 C12 -3.6(10)
C9 C10 C11 C12 175.0(6)
C10 C11 C12 C13 1.8(11)
C11 C12 C13 C14 0.5(11)
C12 C13 C14 C15 -0.7(11)
C13 C14 C15 C10 -1.3(10)
C11 C10 C15 C14 3.4(10)
C9 C10 C15 C14 -175.1(6)
C22 O2 C16 C21 -0.8(6)
C22 O2 C16 C17 178.9(6)
C21 C16 C17 C18 -0.6(9)
O2 C16 C17 C18 179.6(6)
C16 C17 C18 C19 1.0(9)
C17 C18 C19 C20 -0.7(10)
C18 C19 C20 C21 0.0(10)
C19 C20 C21 C16 0.4(9)
C19 C20 C21 N2 -179.9(6)
O2 C16 C21 C20 179.7(5)
C17 C16 C21 C20 -0.1(9)
O2 C16 C21 N2 -0.1(6)
C17 C16 C21 N2 -179.9(5)
C22 N2 C21 C20 -178.8(6)
Co1 N2 C21 C20 7.9(9)
C22 N2 C21 C16 1.0(6)
Co1 N2 C21 C16 -172.3(4)
C21 N2 C22 O2 -1.6(6)
Co1 N2 C22 O2 172.2(4)
C21 N2 C22 C23 178.5(6)
Co1 N2 C22 C23 -7.7(8)
C16 O2 C22 N2 1.6(6)
C16 O2 C22 C23 -178.6(5)
N2 C22 C23 C24 -175.5(6)
O2 C22 C23 C24 4.6(10)
C22 C23 C24 C25 175.6(6)
C23 C24 C25 C26 176.0(6)
C23 C24 C25 C30 -5.7(10)
C30 C25 C26 C27 1.3(10)
C24 C25 C26 C27 179.7(6)
C25 C26 C27 C28 -1.6(11)
C26 C27 C28 C29 1.8(12)
C27 C28 C29 C30 -1.7(13)
C28 C29 C30 C25 1.3(13)
C26 C25 C30 C29 -1.1(11)
C24 C25 C30 C29 -179.5(7)
